data_4346522
loop_
_publ_author_name
'Clouston, Laura J.'
'Bernales, Varinia'
'Cammarota, Ryan C.'
'Carlson, Rebecca K.'
'Bill, Eckhard'
'Gagliardi, Laura'
'Lu, Connie C.'

_publ_section_title
;
 Heterobimetallic Complexes That Bond Vanadium to Iron, Cobalt, and
 Nickel.
;
_journal_issue 24
_journal_name_full 'Inorganic chemistry'
_journal_page_first 11669
_journal_page_last 11679
_journal_paper_doi 10.1021/acs.inorgchem.5b01631
_journal_volume 54
_journal_year 2015
_chemical_formula_moiety 'C39 H60 N4 P3 V'
_chemical_formula_sum 'C39 H60 N4 P3 V'
_chemical_formula_weight 728.76
_chemical_name_common 1_VL
_space_group_IT_number 14
_space_group_name_Hall '-P 2yn'
_space_group_name_H-M_alt 'P 1 21/n 1'
_symmetry_cell_setting monoclinic
_symmetry_space_group_name_H-M 'P 1 21/n 1'
_atom_sites_solution_hydrogens geom
_atom_sites_solution_primary direct
_atom_sites_solution_secondary difmap
_audit_creation_method SHELXL-97
_cell_angle_alpha 90.00
_cell_angle_beta 94.4760(10)
_cell_angle_gamma 90.00
_cell_formula_units_Z 4
_cell_length_a 11.4420(2)
_cell_length_b 19.7730(4)
_cell_length_c 17.4838(4)
_cell_measurement_reflns_used 9583
_cell_measurement_temperature 173(2)
_cell_measurement_theta_max 66.602
_cell_measurement_theta_min 3.380
_cell_volume 3943.52(14)
_computing_cell_refinement 'SAINT, Bruker'
_computing_data_collection 'APEX II, Bruker'
_computing_data_reduction 'SAINT, Bruker'
_computing_molecular_graphics 'SHELXTL, Bruker'
_computing_structure_refinement 'SHELXL-97 (Sheldrick, 2008)'
_computing_structure_solution 'SHELXS-97 (Sheldrick, 2008)'
_diffrn_ambient_temperature 173(2)
_diffrn_measured_fraction_theta_full 0.999
_diffrn_measured_fraction_theta_max 0.999
_diffrn_measurement_device_type 'Bruker D8 Photon 100 CMOS'
_diffrn_measurement_method 'area detector, omega scans per phi'
_diffrn_radiation_monochromator 'normal parabolic mirrors'
_diffrn_radiation_source 'micro-focus sealed tube'
_diffrn_radiation_type CuK\a
_diffrn_radiation_wavelength 1.54178
_diffrn_reflns_av_R_equivalents 0.0336
_diffrn_reflns_av_sigmaI/netI 0.0160
_diffrn_reflns_limit_h_max 13
_diffrn_reflns_limit_h_min -13
_diffrn_reflns_limit_k_max 23
_diffrn_reflns_limit_k_min -23
_diffrn_reflns_limit_l_max 20
_diffrn_reflns_limit_l_min -20
_diffrn_reflns_number 78965
_diffrn_reflns_theta_full 66.72
_diffrn_reflns_theta_max 66.72
_diffrn_reflns_theta_min 3.38
_exptl_absorpt_coefficient_mu 3.487
_exptl_absorpt_correction_T_max 0.7218
_exptl_absorpt_correction_T_min 0.5422
_exptl_absorpt_correction_type multi-scan
_exptl_absorpt_process_details 'SADABS, R. Blessing, 1995'
_exptl_crystal_colour brown
_exptl_crystal_density_diffrn 1.227
_exptl_crystal_density_method 'not measured'
_exptl_crystal_description block
_exptl_crystal_F_000 1560
_exptl_crystal_size_max 0.20
_exptl_crystal_size_mid 0.20
_exptl_crystal_size_min 0.10
_refine_diff_density_max 0.455
_refine_diff_density_min -0.217
_refine_diff_density_rms 0.043
_refine_ls_extinction_method none
_refine_ls_goodness_of_fit_ref 1.046
_refine_ls_hydrogen_treatment constr
_refine_ls_matrix_type full
_refine_ls_number_parameters 436
_refine_ls_number_reflns 6979
_refine_ls_number_restraints 0
_refine_ls_restrained_S_all 1.046
_refine_ls_R_factor_all 0.0325
_refine_ls_R_factor_gt 0.0297
_refine_ls_shift/su_max 0.001
_refine_ls_shift/su_mean 0.000
_refine_ls_structure_factor_coef Fsqd
_refine_ls_weighting_details 'calc w=1/[\s^2^(Fo^2^)+(0.0375P)^2^+1.8073P] where P=(Fo^2^+2Fc^2^)/3'
_refine_ls_weighting_scheme calc
_refine_ls_wR_factor_gt 0.0742
_refine_ls_wR_factor_ref 0.0759
_reflns_number_gt 6479
_reflns_number_total 6979
_reflns_threshold_expression >2sigma(I)
_cod_data_source_file ic5b01631_si_002.cif
_cod_data_source_block 13077p_compound_1
_cod_original_sg_symbol_H-M P2(1)/n
_cod_database_code 4346522

loop_
_symmetry_equiv_pos_as_xyz
'x, y, z'
'-x+1/2, y+1/2, -z+1/2'
'-x, -y, -z'
'x-1/2, -y-1/2, z-1/2'

loop_
_atom_site_label
_atom_site_type_symbol
_atom_site_fract_x
_atom_site_fract_y
_atom_site_fract_z
_atom_site_U_iso_or_equiv
_atom_site_adp_type
_atom_site_occupancy
_atom_site_symmetry_multiplicity
_atom_site_calc_flag
_atom_site_refinement_flags
V1 V 0.36828(2) 0.765129(12) 0.346549(14) 0.02135(8) Uani 1 1 d .
P1 P 0.39572(3) 0.764051(19) 0.19226(2) 0.02362(9) Uani 1 1 d .
P2 P 0.17387(3) 0.88322(2) 0.30741(2) 0.02591(10) Uani 1 1 d .
P3 P 0.56995(4) 0.88995(2) 0.33378(2) 0.02911(10) Uani 1 1 d .
N1 N 0.46385(11) 0.69389(6) 0.30882(7) 0.0254(3) Uani 1 1 d .
N4 N 0.36568(10) 0.69345(6) 0.43956(7) 0.0221(3) Uani 1 1 d .
N3 N 0.19942(11) 0.75277(6) 0.34675(7) 0.0245(3) Uani 1 1 d .
N2 N 0.44135(11) 0.82050(6) 0.43035(7) 0.0257(3) Uani 1 1 d .
C1 C 0.49920(14) 0.69802(8) 0.23084(8) 0.0278(3) Uani 1 1 d .
H15 H 0.4873 0.6546 0.2031 0.033 Uiso 1 1 calc R
H16 H 0.5819 0.7125 0.2296 0.033 Uiso 1 1 calc R
C2 C 0.48578(14) 0.81422(8) 0.12963(9) 0.0297(3) Uani 1 1 d .
H7 H 0.5600 0.8249 0.1614 0.036 Uiso 1 1 calc R
C3 C 0.43003(18) 0.88237(9) 0.10776(12) 0.0436(4) Uani 1 1 d .
H1 H 0.4875 0.9110 0.0846 0.065 Uiso 1 1 calc R
H2 H 0.4046 0.9045 0.1538 0.065 Uiso 1 1 calc R
H3 H 0.3622 0.8753 0.0709 0.065 Uiso 1 1 calc R
C4 C 0.52260(16) 0.77560(9) 0.05996(10) 0.0375(4) Uani 1 1 d .
H6 H 0.4535 0.7667 0.0247 0.056 Uiso 1 1 calc R
H5 H 0.5589 0.7326 0.0766 0.056 Uiso 1 1 calc R
H4 H 0.5791 0.8027 0.0337 0.056 Uiso 1 1 calc R
C5 C 0.29297(14) 0.71384(8) 0.12751(9) 0.0276(3) Uani 1 1 d .
H8 H 0.3395 0.6903 0.0894 0.033 Uiso 1 1 calc R
C6 C 0.20241(16) 0.75861(9) 0.08364(10) 0.0382(4) Uani 1 1 d .
H10 H 0.1478 0.7303 0.0517 0.057 Uiso 1 1 calc R
H11 H 0.2422 0.7900 0.0509 0.057 Uiso 1 1 calc R
H9 H 0.1590 0.7843 0.1201 0.057 Uiso 1 1 calc R
C7 C 0.23206(15) 0.65998(8) 0.17314(10) 0.0346(4) Uani 1 1 d .
H12 H 0.1791 0.6820 0.2069 0.052 Uiso 1 1 calc R
H14 H 0.2911 0.6338 0.2041 0.052 Uiso 1 1 calc R
H13 H 0.1870 0.6297 0.1376 0.052 Uiso 1 1 calc R
C8 C 0.51617(13) 0.64973(7) 0.36180(8) 0.0247(3) Uani 1 1 d .
C9 C 0.47013(13) 0.65007(7) 0.43457(8) 0.0233(3) Uani 1 1 d .
C10 C 0.25360(13) 0.65698(7) 0.42416(8) 0.0228(3) Uani 1 1 d .
C11 C 0.23267(14) 0.59433(8) 0.45460(9) 0.0286(3) Uani 1 1 d .
H36 H 0.2932 0.5716 0.4847 0.034 Uiso 1 1 calc R
C12 C 0.12289(15) 0.56426(8) 0.44139(10) 0.0349(4) Uani 1 1 d .
H35 H 0.1079 0.5211 0.4624 0.042 Uiso 1 1 calc R
C13 C 0.03589(15) 0.59811(9) 0.39714(10) 0.0356(4) Uani 1 1 d .
H34 H -0.0395 0.5781 0.3886 0.043 Uiso 1 1 calc R
C14 C 0.05670(14) 0.66080(8) 0.36499(9) 0.0301(3) Uani 1 1 d .
H33 H -0.0042 0.6828 0.3344 0.036 Uiso 1 1 calc R
C15 C 0.16676(13) 0.69179(7) 0.37728(8) 0.0235(3) Uani 1 1 d .
C16 C 0.11057(13) 0.79624(8) 0.30779(9) 0.0276(3) Uani 1 1 d .
H31 H 0.0381 0.7959 0.3353 0.033 Uiso 1 1 calc R
H32 H 0.0912 0.7803 0.2546 0.033 Uiso 1 1 calc R
C17 C 0.09661(14) 0.91829(8) 0.21796(9) 0.0310(3) Uani 1 1 d .
H20 H 0.1127 0.8858 0.1762 0.037 Uiso 1 1 calc R
C18 C 0.14750(17) 0.98610(10) 0.19456(11) 0.0437(4) Uani 1 1 d .
H17 H 0.1095 1.0002 0.1449 0.066 Uiso 1 1 calc R
H19 H 0.2320 0.9813 0.1903 0.066 Uiso 1 1 calc R
H18 H 0.1336 1.0203 0.2334 0.066 Uiso 1 1 calc R
C19 C -0.03635(15) 0.92200(10) 0.21797(10) 0.0392(4) Uani 1 1 d .
H22 H -0.0576 0.9549 0.2564 0.059 Uiso 1 1 calc R
H23 H -0.0672 0.8774 0.2304 0.059 Uiso 1 1 calc R
H21 H -0.0698 0.9360 0.1671 0.059 Uiso 1 1 calc R
C20 C 0.09551(15) 0.92124(8) 0.38632(9) 0.0322(4) Uani 1 1 d .
H24 H 0.0098 0.9124 0.3755 0.039 Uiso 1 1 calc R
C21 C 0.1135(2) 0.99755(10) 0.39316(12) 0.0537(5) Uani 1 1 d .
H26 H 0.0765 1.0143 0.4382 0.081 Uiso 1 1 calc R
H25 H 0.0779 1.0197 0.3469 0.081 Uiso 1 1 calc R
H27 H 0.1976 1.0076 0.3988 0.081 Uiso 1 1 calc R
C22 C 0.13587(18) 0.88668(11) 0.46187(10) 0.0450(5) Uani 1 1 d .
H28 H 0.2194 0.8957 0.4742 0.067 Uiso 1 1 calc R
H30 H 0.1232 0.8378 0.4570 0.067 Uiso 1 1 calc R
H29 H 0.0909 0.9044 0.5029 0.067 Uiso 1 1 calc R
C23 C 0.36913(13) 0.73444(7) 0.51017(8) 0.0234(3) Uani 1 1 d .
C24 C 0.41200(13) 0.80093(8) 0.50237(9) 0.0253(3) Uani 1 1 d .
C25 C 0.49367(15) 0.88722(8) 0.42334(10) 0.0321(4) Uani 1 1 d .
H51 H 0.5501 0.8961 0.4681 0.038 Uiso 1 1 calc R
H52 H 0.4320 0.9224 0.4220 0.038 Uiso 1 1 calc R
C26 C 0.72261(15) 0.86448(9) 0.36725(10) 0.0365(4) Uani 1 1 d .
H43 H 0.7728 0.8769 0.3250 0.044 Uiso 1 1 calc R
C27 C 0.77641(18) 0.89957(12) 0.43918(12) 0.0519(5) Uani 1 1 d .
H38 H 0.7309 0.8884 0.4827 0.078 Uiso 1 1 calc R
H37 H 0.7754 0.9486 0.4312 0.078 Uiso 1 1 calc R
H39 H 0.8575 0.8843 0.4499 0.078 Uiso 1 1 calc R
C28 C 0.73005(17) 0.78762(10) 0.37507(12) 0.0464(5) Uani 1 1 d .
H40 H 0.8112 0.7745 0.3902 0.070 Uiso 1 1 calc R
H42 H 0.7047 0.7666 0.3258 0.070 Uiso 1 1 calc R
H41 H 0.6791 0.7725 0.4142 0.070 Uiso 1 1 calc R
C29 C 0.58358(15) 0.98308(8) 0.32218(11) 0.0356(4) Uani 1 1 d .
H47 H 0.6110 1.0034 0.3728 0.043 Uiso 1 1 calc R
C30 C 0.6716(2) 0.99963(11) 0.26414(16) 0.0668(7) Uani 1 1 d .
H44 H 0.6534 0.9731 0.2174 0.100 Uiso 1 1 calc R
H45 H 0.7508 0.9885 0.2859 0.100 Uiso 1 1 calc R
H46 H 0.6673 1.0479 0.2517 0.100 Uiso 1 1 calc R
C31 C 0.46465(17) 1.01306(9) 0.29555(12) 0.0451(4) Uani 1 1 d .
H50 H 0.4716 1.0623 0.2914 0.068 Uiso 1 1 calc R
H49 H 0.4078 1.0020 0.3328 0.068 Uiso 1 1 calc R
H48 H 0.4380 0.9942 0.2454 0.068 Uiso 1 1 calc R
C32 C 0.41830(14) 0.84164(8) 0.56856(10) 0.0320(4) Uani 1 1 d .
H53 H 0.4469 0.8866 0.5661 0.038 Uiso 1 1 calc R
C33 C 0.38340(16) 0.81690(9) 0.63726(10) 0.0381(4) Uani 1 1 d .
H54 H 0.3890 0.8452 0.6813 0.046 Uiso 1 1 calc R
C34 C 0.34070(16) 0.75199(9) 0.64314(10) 0.0364(4) Uani 1 1 d .
H55 H 0.3166 0.7358 0.6906 0.044 Uiso 1 1 calc R
C35 C 0.33348(14) 0.71060(8) 0.57858(9) 0.0304(3) Uani 1 1 d .
H56 H 0.3039 0.6659 0.5817 0.036 Uiso 1 1 calc R
C36 C 0.52161(14) 0.61291(8) 0.49448(9) 0.0286(3) Uani 1 1 d .
H60 H 0.4910 0.6147 0.5434 0.034 Uiso 1 1 calc R
C37 C 0.61892(15) 0.57258(8) 0.48340(10) 0.0333(4) Uani 1 1 d .
H59 H 0.6551 0.5471 0.5248 0.040 Uiso 1 1 calc R
C38 C 0.66247(14) 0.56998(8) 0.41188(10) 0.0335(4) Uani 1 1 d .
H58 H 0.7278 0.5418 0.4041 0.040 Uiso 1 1 calc R
C39 C 0.61197(14) 0.60800(8) 0.35129(10) 0.0302(3) Uani 1 1 d .
H57 H 0.6428 0.6056 0.3024 0.036 Uiso 1 1 calc R

loop_
_atom_site_aniso_label
_atom_site_aniso_U_11
_atom_site_aniso_U_22
_atom_site_aniso_U_33
_atom_site_aniso_U_23
_atom_site_aniso_U_13
_atom_site_aniso_U_12
V1 0.02062(13) 0.02215(14) 0.02124(14) 0.00113(9) 0.00140(10) 0.00031(10)
P1 0.0257(2) 0.02604(19) 0.01937(18) -0.00091(14) 0.00323(15) -0.00031(15)
P2 0.02410(19) 0.0282(2) 0.0256(2) 0.00091(15) 0.00291(15) 0.00328(15)
P3 0.0295(2) 0.0264(2) 0.0311(2) -0.00154(16) 0.00089(16) -0.00168(16)
N1 0.0263(6) 0.0292(7) 0.0211(6) 0.0008(5) 0.0037(5) 0.0031(5)
N4 0.0223(6) 0.0226(6) 0.0215(6) -0.0010(5) 0.0015(5) 0.0016(5)
N3 0.0218(6) 0.0259(6) 0.0256(6) 0.0027(5) 0.0012(5) 0.0022(5)
N2 0.0250(6) 0.0235(6) 0.0284(7) -0.0006(5) 0.0008(5) -0.0023(5)
C1 0.0284(8) 0.0331(8) 0.0223(7) -0.0010(6) 0.0045(6) 0.0030(6)
C2 0.0303(8) 0.0321(8) 0.0272(8) 0.0014(6) 0.0051(6) -0.0044(7)
C3 0.0503(11) 0.0336(9) 0.0479(11) 0.0088(8) 0.0104(9) -0.0010(8)
C4 0.0401(10) 0.0465(10) 0.0275(8) 0.0008(7) 0.0124(7) -0.0025(8)
C5 0.0287(8) 0.0305(8) 0.0236(8) -0.0046(6) 0.0014(6) -0.0010(6)
C6 0.0361(9) 0.0440(10) 0.0333(9) 0.0014(8) -0.0054(7) -0.0014(8)
C7 0.0363(9) 0.0314(9) 0.0363(9) -0.0041(7) 0.0037(7) -0.0066(7)
C8 0.0251(7) 0.0237(7) 0.0252(7) -0.0004(6) 0.0003(6) -0.0012(6)
C9 0.0225(7) 0.0215(7) 0.0258(7) -0.0004(6) 0.0008(6) 0.0010(6)
C10 0.0243(7) 0.0236(7) 0.0210(7) -0.0033(6) 0.0051(6) -0.0013(6)
C11 0.0347(8) 0.0241(7) 0.0276(8) -0.0015(6) 0.0069(6) 0.0007(6)
C12 0.0427(10) 0.0255(8) 0.0379(9) -0.0030(7) 0.0124(8) -0.0079(7)
C13 0.0326(9) 0.0369(9) 0.0381(9) -0.0102(7) 0.0075(7) -0.0126(7)
C14 0.0270(8) 0.0353(9) 0.0279(8) -0.0055(7) 0.0018(6) -0.0024(7)
C15 0.0244(7) 0.0259(7) 0.0209(7) -0.0046(6) 0.0057(6) -0.0008(6)
C16 0.0230(7) 0.0305(8) 0.0290(8) 0.0007(6) -0.0007(6) 0.0035(6)
C17 0.0365(9) 0.0316(8) 0.0252(8) 0.0019(6) 0.0035(7) 0.0071(7)
C18 0.0494(11) 0.0423(10) 0.0399(10) 0.0136(8) 0.0067(8) 0.0038(8)
C19 0.0369(9) 0.0435(10) 0.0359(9) 0.0036(8) -0.0049(7) 0.0069(8)
C20 0.0331(9) 0.0354(9) 0.0286(8) -0.0015(7) 0.0055(7) 0.0052(7)
C21 0.0789(15) 0.0399(11) 0.0441(11) -0.0105(9) 0.0166(10) 0.0046(10)
C22 0.0517(11) 0.0567(12) 0.0272(9) 0.0021(8) 0.0072(8) 0.0139(9)
C23 0.0221(7) 0.0268(8) 0.0209(7) -0.0025(6) -0.0011(6) 0.0034(6)
C24 0.0202(7) 0.0279(8) 0.0272(8) -0.0034(6) -0.0022(6) 0.0034(6)
C25 0.0320(9) 0.0278(8) 0.0370(9) -0.0055(7) 0.0061(7) -0.0064(7)
C26 0.0295(9) 0.0435(10) 0.0370(9) 0.0038(8) 0.0053(7) 0.0004(7)
C27 0.0371(10) 0.0624(13) 0.0541(12) -0.0018(10) -0.0093(9) -0.0049(9)
C28 0.0399(10) 0.0478(11) 0.0512(12) 0.0050(9) 0.0015(9) 0.0095(9)
C29 0.0352(9) 0.0279(8) 0.0442(10) 0.0001(7) 0.0067(8) -0.0041(7)
C30 0.0607(14) 0.0463(12) 0.0988(19) 0.0286(12) 0.0408(13) 0.0101(11)
C31 0.0433(11) 0.0321(9) 0.0599(12) 0.0047(9) 0.0041(9) 0.0021(8)
C32 0.0298(8) 0.0306(8) 0.0351(9) -0.0077(7) -0.0015(7) 0.0007(7)
C33 0.0392(10) 0.0449(10) 0.0297(9) -0.0134(8) -0.0006(7) 0.0032(8)
C34 0.0394(10) 0.0471(10) 0.0228(8) -0.0023(7) 0.0035(7) 0.0027(8)
C35 0.0325(8) 0.0318(8) 0.0267(8) 0.0001(7) 0.0013(6) 0.0026(7)
C36 0.0325(8) 0.0277(8) 0.0253(8) 0.0012(6) 0.0007(6) 0.0013(6)
C37 0.0344(9) 0.0292(8) 0.0352(9) 0.0043(7) -0.0042(7) 0.0067(7)
C38 0.0282(8) 0.0299(8) 0.0423(10) -0.0014(7) 0.0013(7) 0.0076(7)
C39 0.0282(8) 0.0309(8) 0.0320(8) -0.0021(7) 0.0053(7) 0.0033(7)

loop_
_atom_type_symbol
_atom_type_description
_atom_type_scat_dispersion_real
_atom_type_scat_dispersion_imag
_atom_type_scat_source
C C 0.0181 0.0091 'International Tables Vol C Tables 4.2.6.8 and 6.1.1.4'
H H 0.0000 0.0000 'International Tables Vol C Tables 4.2.6.8 and 6.1.1.4'
N N 0.0311 0.0180 'International Tables Vol C Tables 4.2.6.8 and 6.1.1.4'
P P 0.2955 0.4335 'International Tables Vol C Tables 4.2.6.8 and 6.1.1.4'
V V 0.0687 2.1097 'International Tables Vol C Tables 4.2.6.8 and 6.1.1.4'

loop_
_geom_angle_atom_site_label_1
_geom_angle_atom_site_label_2
_geom_angle_atom_site_label_3
_geom_angle
N1 V1 N3 119.83(5)
N1 V1 N2 116.25(5)
N3 V1 N2 115.69(5)
N1 V1 N4 79.62(5)
N3 V1 N4 81.04(5)
N2 V1 N4 80.45(5)
N1 V1 P1 63.03(4)
N3 V1 P1 100.99(4)
N2 V1 P1 131.63(4)
N4 V1 P1 138.22(3)
C2 P1 C1 102.92(7)
C2 P1 C5 106.35(7)
C1 P1 C5 101.62(7)
C2 P1 V1 133.68(5)
C1 P1 V1 76.49(5)
C5 P1 V1 119.28(5)
C20 P2 C16 99.21(7)
C20 P2 C17 104.28(7)
C16 P2 C17 100.75(7)
C25 P3 C29 99.79(8)
C25 P3 C26 102.60(8)
C29 P3 C26 102.53(8)
C8 N1 C1 121.91(12)
C8 N1 V1 117.48(10)
C1 N1 V1 119.05(10)
C23 N4 C10 112.76(11)
C23 N4 C9 113.52(11)
C10 N4 C9 113.57(11)
C23 N4 V1 105.59(8)
C10 N4 V1 104.24(8)
C9 N4 V1 106.11(9)
C15 N3 C16 119.66(12)
C15 N3 V1 114.11(10)
C16 N3 V1 125.48(10)
C24 N2 C25 117.39(13)
C24 N2 V1 113.82(10)
C25 N2 V1 126.58(10)
N1 C1 P1 99.45(10)
N1 C1 H15 111.9
P1 C1 H15 111.9
N1 C1 H16 111.9
P1 C1 H16 111.9
H15 C1 H16 109.6
C4 C2 C3 112.21(14)
C4 C2 P1 113.95(11)
C3 C2 P1 112.37(12)
C4 C2 H7 105.8
C3 C2 H7 105.8
P1 C2 H7 105.8
C2 C3 H1 109.5
C2 C3 H2 109.5
H1 C3 H2 109.5
C2 C3 H3 109.5
H1 C3 H3 109.5
H2 C3 H3 109.5
C2 C4 H6 109.5
C2 C4 H5 109.5
H6 C4 H5 109.5
C2 C4 H4 109.5
H6 C4 H4 109.5
H5 C4 H4 109.5
C6 C5 C7 110.31(14)
C6 C5 P1 111.72(11)
C7 C5 P1 110.30(11)
C6 C5 H8 108.1
C7 C5 H8 108.1
P1 C5 H8 108.1
C5 C6 H10 109.5
C5 C6 H11 109.5
H10 C6 H11 109.5
C5 C6 H9 109.5
H10 C6 H9 109.5
H11 C6 H9 109.5
C5 C7 H12 109.5
C5 C7 H14 109.5
H12 C7 H14 109.5
C5 C7 H13 109.5
H12 C7 H13 109.5
H14 C7 H13 109.5
N1 C8 C39 126.28(14)
N1 C8 C9 115.44(13)
C39 C8 C9 118.21(14)
C36 C9 C8 121.03(14)
C36 C9 N4 124.44(13)
C8 C9 N4 114.53(12)
C11 C10 C15 121.71(14)
C11 C10 N4 122.92(14)
C15 C10 N4 115.34(12)
C10 C11 C12 120.13(15)
C10 C11 H36 119.9
C12 C11 H36 119.9
C13 C12 C11 119.08(15)
C13 C12 H35 120.5
C11 C12 H35 120.5
C12 C13 C14 121.26(15)
C12 C13 H34 119.4
C14 C13 H34 119.4
C13 C14 C15 120.55(15)
C13 C14 H33 119.7
C15 C14 H33 119.7
N3 C15 C14 126.08(14)
N3 C15 C10 116.67(13)
C14 C15 C10 117.23(14)
N3 C16 P2 106.74(10)
N3 C16 H31 110.4
P2 C16 H31 110.4
N3 C16 H32 110.4
P2 C16 H32 110.4
H31 C16 H32 108.6
C19 C17 C18 111.03(14)
C19 C17 P2 115.15(11)
C18 C17 P2 112.57(12)
C19 C17 H20 105.7
C18 C17 H20 105.7
P2 C17 H20 105.7
C17 C18 H17 109.5
C17 C18 H19 109.5
H17 C18 H19 109.5
C17 C18 H18 109.5
H17 C18 H18 109.5
H19 C18 H18 109.5
C17 C19 H22 109.5
C17 C19 H23 109.5
H22 C19 H23 109.5
C17 C19 H21 109.5
H22 C19 H21 109.5
H23 C19 H21 109.5
C22 C20 C21 110.17(16)
C22 C20 P2 109.26(12)
C21 C20 P2 112.80(13)
C22 C20 H24 108.2
C21 C20 H24 108.2
P2 C20 H24 108.2
C20 C21 H26 109.5
C20 C21 H25 109.5
H26 C21 H25 109.5
C20 C21 H27 109.5
H26 C21 H27 109.5
H25 C21 H27 109.5
C20 C22 H28 109.5
C20 C22 H30 109.5
H28 C22 H30 109.5
C20 C22 H29 109.5
H28 C22 H29 109.5
H30 C22 H29 109.5
C35 C23 C24 122.06(14)
C35 C23 N4 123.28(13)
C24 C23 N4 114.66(13)
N2 C24 C32 126.02(14)
N2 C24 C23 117.30(13)
C32 C24 C23 116.66(14)
N2 C25 P3 108.73(11)
N2 C25 H51 109.9
P3 C25 H51 109.9
N2 C25 H52 109.9
P3 C25 H52 109.9
H51 C25 H52 108.3
C27 C26 C28 111.29(16)
C27 C26 P3 116.33(13)
C28 C26 P3 109.92(13)
C27 C26 H43 106.2
C28 C26 H43 106.2
P3 C26 H43 106.2
C26 C27 H38 109.5
C26 C27 H37 109.5
H38 C27 H37 109.5
C26 C27 H39 109.5
H38 C27 H39 109.5
H37 C27 H39 109.5
C26 C28 H40 109.5
C26 C28 H42 109.5
H40 C28 H42 109.5
C26 C28 H41 109.5
H40 C28 H41 109.5
H42 C28 H41 109.5
C30 C29 C31 109.56(17)
C30 C29 P3 110.57(13)
C31 C29 P3 109.75(12)
C30 C29 H47 109.0
C31 C29 H47 109.0
P3 C29 H47 109.0
C29 C30 H44 109.5
C29 C30 H45 109.5
H44 C30 H45 109.5
C29 C30 H46 109.5
H44 C30 H46 109.5
H45 C30 H46 109.5
C29 C31 H50 109.5
C29 C31 H49 109.5
H50 C31 H49 109.5
C29 C31 H48 109.5
H50 C31 H48 109.5
H49 C31 H48 109.5
C33 C32 C24 120.79(16)
C33 C32 H53 119.6
C24 C32 H53 119.6
C34 C33 C32 121.40(16)
C34 C33 H54 119.3
C32 C33 H54 119.3
C33 C34 C35 119.05(16)
C33 C34 H55 120.5
C35 C34 H55 120.5
C23 C35 C34 120.04(16)
C23 C35 H56 120.0
C34 C35 H56 120.0
C9 C36 C37 119.94(15)
C9 C36 H60 120.0
C37 C36 H60 120.0
C38 C37 C36 119.65(15)
C38 C37 H59 120.2
C36 C37 H59 120.2
C37 C38 C39 120.81(15)
C37 C38 H58 119.6
C39 C38 H58 119.6
C38 C39 C8 120.29(15)
C38 C39 H57 119.9
C8 C39 H57 119.9

loop_
_geom_bond_atom_site_label_1
_geom_bond_atom_site_label_2
_geom_bond_distance
V1 N1 1.9308(13)
V1 N3 1.9477(13)
V1 N2 1.9629(13)
V1 N4 2.1591(12)
V1 P1 2.7401(4)
P1 C2 1.8495(16)
P1 C1 1.8539(16)
P1 C5 1.8552(16)
P2 C20 1.8616(16)
P2 C16 1.8665(16)
P2 C17 1.8688(16)
P3 C25 1.8521(17)
P3 C29 1.8605(17)
P3 C26 1.8675(18)
N1 C8 1.3755(19)
N1 C1 1.4544(19)
N4 C23 1.4747(18)
N4 C10 1.4776(19)
N4 C9 1.4792(18)
N3 C15 1.3819(19)
N3 C16 1.4589(19)
N2 C24 1.384(2)
N2 C25 1.458(2)
C1 H15 0.9900
C1 H16 0.9900
C2 C4 1.525(2)
C2 C3 1.527(2)
C2 H7 1.0000
C3 H1 0.9800
C3 H2 0.9800
C3 H3 0.9800
C4 H6 0.9800
C4 H5 0.9800
C4 H4 0.9800
C5 C6 1.524(2)
C5 C7 1.531(2)
C5 H8 1.0000
C6 H10 0.9800
C6 H11 0.9800
C6 H9 0.9800
C7 H12 0.9800
C7 H14 0.9800
C7 H13 0.9800
C8 C39 1.395(2)
C8 C9 1.415(2)
C9 C36 1.374(2)
C10 C11 1.377(2)
C10 C15 1.416(2)
C11 C12 1.393(2)
C11 H36 0.9500
C12 C13 1.385(3)
C12 H35 0.9500
C13 C14 1.389(2)
C13 H34 0.9500
C14 C15 1.402(2)
C14 H33 0.9500
C16 H31 0.9900
C16 H32 0.9900
C17 C19 1.523(2)
C17 C18 1.530(2)
C17 H20 1.0000
C18 H17 0.9800
C18 H19 0.9800
C18 H18 0.9800
C19 H22 0.9800
C19 H23 0.9800
C19 H21 0.9800
C20 C22 1.526(2)
C20 C21 1.526(3)
C20 H24 1.0000
C21 H26 0.9800
C21 H25 0.9800
C21 H27 0.9800
C22 H28 0.9800
C22 H30 0.9800
C22 H29 0.9800
C23 C35 1.377(2)
C23 C24 1.414(2)
C24 C32 1.407(2)
C25 H51 0.9900
C25 H52 0.9900
C26 C27 1.524(3)
C26 C28 1.528(3)
C26 H43 1.0000
C27 H38 0.9800
C27 H37 0.9800
C27 H39 0.9800
C28 H40 0.9800
C28 H42 0.9800
C28 H41 0.9800
C29 C30 1.520(3)
C29 C31 1.523(3)
C29 H47 1.0000
C30 H44 0.9800
C30 H45 0.9800
C30 H46 0.9800
C31 H50 0.9800
C31 H49 0.9800
C31 H48 0.9800
C32 C33 1.384(3)
C32 H53 0.9500
C33 C34 1.380(3)
C33 H54 0.9500
C34 C35 1.391(2)
C34 H55 0.9500
C35 H56 0.9500
C36 C37 1.395(2)
C36 H60 0.9500
C37 C38 1.383(2)
C37 H59 0.9500
C38 C39 1.388(2)
C38 H58 0.9500
C39 H57 0.9500

loop_
_geom_torsion_atom_site_label_1
_geom_torsion_atom_site_label_2
_geom_torsion_atom_site_label_3
_geom_torsion_atom_site_label_4
_geom_torsion
N1 V1 P1 C2 -103.06(9)
N3 V1 P1 C2 138.93(8)
N2 V1 P1 C2 -0.83(9)
N4 V1 P1 C2 -132.26(9)
N1 V1 P1 C1 -7.99(7)
N3 V1 P1 C1 -126.00(7)
N2 V1 P1 C1 94.24(7)
N4 V1 P1 C1 -37.18(7)
N1 V1 P1 C5 87.92(7)
N3 V1 P1 C5 -30.10(7)
N2 V1 P1 C5 -169.86(8)
N4 V1 P1 C5 58.72(8)
N3 V1 N1 C8 -95.16(11)
N2 V1 N1 C8 51.96(12)
N4 V1 N1 C8 -21.87(11)
P1 V1 N1 C8 177.42(12)
N3 V1 N1 C1 98.77(12)
N2 V1 N1 C1 -114.10(11)
N4 V1 N1 C1 172.07(12)
P1 V1 N1 C1 11.36(10)
N1 V1 N4 C23 142.98(9)
N3 V1 N4 C23 -94.29(9)
N2 V1 N4 C23 23.84(9)
P1 V1 N4 C23 169.21(7)
N1 V1 N4 C10 -97.99(9)
N3 V1 N4 C10 24.74(8)
N2 V1 N4 C10 142.87(9)
P1 V1 N4 C10 -71.76(9)
N1 V1 N4 C9 22.19(9)
N3 V1 N4 C9 144.93(9)
N2 V1 N4 C9 -96.94(9)
P1 V1 N4 C9 48.42(11)
N1 V1 N3 C15 47.96(12)
N2 V1 N3 C15 -99.35(11)
N4 V1 N3 C15 -24.55(10)
P1 V1 N3 C15 113.05(10)
N1 V1 N3 C16 -121.99(12)
N2 V1 N3 C16 90.70(13)
N4 V1 N3 C16 165.50(13)
P1 V1 N3 C16 -56.90(12)
N1 V1 N2 C24 -97.88(11)
N3 V1 N2 C24 50.62(12)
N4 V1 N2 C24 -24.54(10)
P1 V1 N2 C24 -174.10(8)
N1 V1 N2 C25 99.65(13)
N3 V1 N2 C25 -111.85(13)
N4 V1 N2 C25 172.99(13)
P1 V1 N2 C25 23.43(15)
C8 N1 C1 P1 179.33(11)
V1 N1 C1 P1 -15.25(13)
C2 P1 C1 N1 141.94(10)
C5 P1 C1 N1 -108.06(10)
V1 P1 C1 N1 9.59(8)
C1 P1 C2 C4 66.08(13)
C5 P1 C2 C4 -40.35(14)
V1 P1 C2 C4 149.62(10)
C1 P1 C2 C3 -164.88(12)
C5 P1 C2 C3 88.70(13)
V1 P1 C2 C3 -81.34(14)
C2 P1 C5 C6 -68.60(13)
C1 P1 C5 C6 -175.95(12)
V1 P1 C5 C6 103.15(11)
C2 P1 C5 C7 168.33(11)
C1 P1 C5 C7 60.98(12)
V1 P1 C5 C7 -19.92(13)
C1 N1 C8 C39 5.0(2)
V1 N1 C8 C39 -160.68(13)
C1 N1 C8 C9 -178.22(13)
V1 N1 C8 C9 16.14(17)
N1 C8 C9 C36 -173.98(14)
C39 C8 C9 C36 3.1(2)
N1 C8 C9 N4 5.40(19)
C39 C8 C9 N4 -177.50(13)
C23 N4 C9 C36 43.14(19)
C10 N4 C9 C36 -87.43(17)
V1 N4 C9 C36 158.65(13)
C23 N4 C9 C8 -136.23(13)
C10 N4 C9 C8 93.21(15)
V1 N4 C9 C8 -20.71(14)
C23 N4 C10 C11 -86.64(16)
C9 N4 C10 C11 44.30(18)
V1 N4 C10 C11 159.33(12)
C23 N4 C10 C15 91.62(15)
C9 N4 C10 C15 -137.44(13)
V1 N4 C10 C15 -22.40(14)
C15 C10 C11 C12 -1.8(2)
N4 C10 C11 C12 176.39(14)
C10 C11 C12 C13 0.3(2)
C11 C12 C13 C14 0.9(2)
C12 C13 C14 C15 -0.6(2)
C16 N3 C15 C14 10.6(2)
V1 N3 C15 C14 -160.04(12)
C16 N3 C15 C10 -170.71(13)
V1 N3 C15 C10 18.70(16)
C13 C14 C15 N3 177.91(15)
C13 C14 C15 C10 -0.8(2)
C11 C10 C15 N3 -176.84(13)
N4 C10 C15 N3 4.88(18)
C11 C10 C15 C14 2.0(2)
N4 C10 C15 C14 -176.27(12)
C15 N3 C16 P2 159.53(11)
V1 N3 C16 P2 -31.03(15)
C20 P2 C16 N3 -102.47(11)
C17 P2 C16 N3 150.96(10)
C20 P2 C17 C19 -40.89(14)
C16 P2 C17 C19 61.60(14)
C20 P2 C17 C18 87.76(13)
C16 P2 C17 C18 -169.74(12)
C16 P2 C20 C22 66.13(14)
C17 P2 C20 C22 169.80(13)
C16 P2 C20 C21 -170.97(14)
C17 P2 C20 C21 -67.31(15)
C10 N4 C23 C35 46.26(19)
C9 N4 C23 C35 -84.71(17)
V1 N4 C23 C35 159.46(13)
C10 N4 C23 C24 -133.58(13)
C9 N4 C23 C24 95.45(15)
V1 N4 C23 C24 -20.37(14)
C25 N2 C24 C32 6.0(2)
V1 N2 C24 C32 -158.22(13)
C25 N2 C24 C23 -175.57(13)
V1 N2 C24 C23 20.24(16)
C35 C23 C24 N2 -177.65(14)
N4 C23 C24 N2 2.19(19)
C35 C23 C24 C32 1.0(2)
N4 C23 C24 C32 -179.20(13)
C24 N2 C25 P3 160.75(11)
V1 N2 C25 P3 -37.33(16)
C29 P3 C25 N2 162.22(11)
C26 P3 C25 N2 -92.46(12)
C25 P3 C26 C27 -47.17(16)
C29 P3 C26 C27 56.02(16)
C25 P3 C26 C28 80.44(14)
C29 P3 C26 C28 -176.37(13)
C25 P3 C29 C30 165.07(16)
C26 P3 C29 C30 59.70(17)
C25 P3 C29 C31 -73.95(14)
C26 P3 C29 C31 -179.33(13)
N2 C24 C32 C33 178.23(15)
C23 C24 C32 C33 -0.2(2)
C24 C32 C33 C34 -0.4(3)
C32 C33 C34 C35 0.4(3)
C24 C23 C35 C34 -1.0(2)
N4 C23 C35 C34 179.18(14)
C33 C34 C35 C23 0.3(3)
C8 C9 C36 C37 -1.8(2)
N4 C9 C36 C37 178.89(14)
C9 C36 C37 C38 -0.4(2)
C36 C37 C38 C39 1.3(3)
C37 C38 C39 C8 0.1(3)
N1 C8 C39 C38 174.48(15)
C9 C8 C39 C38 -2.3(2)
